data_8106386
loop_
_publ_author_name
'Liu, Yulong'
'Dong, Zhaojia'
'Guo, Youquan'
'Fu, Ying'

_publ_section_title
;
 Crystal structure of
 4,4&#x2032;-(4,10-diphenyl-4,10-dihydropyreno[4,5-d:9,10-d&#x2032;]diimidazole-5,11-diyl)bis(N,N-diphenylaniline),
 C66H44N6
;
_journal_issue 6
_journal_name_full 'Zeitschrift f\"ur Kristallographie - New Crystal Structures'
_journal_page_first 1025
_journal_page_last 1027
_journal_paper_doi 10.1515/ncrs-2018-0147
_journal_volume 233
_journal_year 2018
_chemical_formula_moiety 'C66 H44 N6'
_chemical_formula_sum 'C66 H44 N6'
_chemical_formula_weight 921.07
_space_group_crystal_system triclinic
_space_group_IT_number 2
_space_group_name_Hall '-P 1'
_space_group_name_H-M_alt 'P -1'
_atom_sites_solution_hydrogens geom
_atom_sites_solution_primary direct
_atom_sites_solution_secondary difmap
_cell_angle_alpha 72.64(3)
_cell_angle_beta 82.10(3)
_cell_angle_gamma 76.90(3)
_cell_formula_units_Z 2
_cell_length_a 9.773(2)
_cell_length_b 14.406(3)
_cell_length_c 18.385(4)
_cell_measurement_reflns_used 12949
_cell_measurement_temperature 153(2)
_cell_measurement_theta_max 25.00
_cell_measurement_theta_min 2.99
_cell_volume 2399.4(10)
_computing_structure_refinement 'SHELXL-97 (Sheldrick, 1997)'
_computing_structure_solution 'SHELXS-97 (Sheldrick, 1990)'
_diffrn_ambient_temperature 153(2)
_diffrn_measured_fraction_theta_full 0.991
_diffrn_measured_fraction_theta_max 0.991
_diffrn_measurement_device_type 'Rigaku RAXIS-RAPID'
_diffrn_measurement_method '\w scans'
_diffrn_radiation_type MoK\a
_diffrn_radiation_wavelength 0.71073
_diffrn_reflns_av_R_equivalents 0.0725
_diffrn_reflns_av_sigmaI/netI 0.1012
_diffrn_reflns_limit_h_max 11
_diffrn_reflns_limit_h_min -11
_diffrn_reflns_limit_k_max 17
_diffrn_reflns_limit_k_min -17
_diffrn_reflns_limit_l_max 21
_diffrn_reflns_limit_l_min -21
_diffrn_reflns_number 18890
_diffrn_reflns_theta_full 25.00
_diffrn_reflns_theta_max 25.00
_diffrn_reflns_theta_min 2.99
_diffrn_source 'fine-focus sealed tube'
_exptl_absorpt_coefficient_mu 0.075
_exptl_absorpt_correction_T_max 0.9905
_exptl_absorpt_correction_T_min 0.9855
_exptl_absorpt_correction_type multi-scan
_exptl_crystal_colour yellow
_exptl_crystal_density_diffrn 1.275
_exptl_crystal_density_method 'not measured'
_exptl_crystal_description block
_exptl_crystal_F_000 964
_exptl_crystal_size_max 0.19
_exptl_crystal_size_mid 0.17
_exptl_crystal_size_min 0.13
_refine_diff_density_max 0.219
_refine_diff_density_min -0.231
_refine_diff_density_rms 0.055
_refine_ls_extinction_method none
_refine_ls_goodness_of_fit_ref 0.954
_refine_ls_hydrogen_treatment constr
_refine_ls_matrix_type full
_refine_ls_number_parameters 649
_refine_ls_number_reflns 8388
_refine_ls_number_restraints 0
_refine_ls_restrained_S_all 0.954
_refine_ls_R_factor_all 0.1293
_refine_ls_R_factor_gt 0.0546
_refine_ls_shift/su_max 0.003
_refine_ls_shift/su_mean 0.000
_refine_ls_structure_factor_coef Fsqd
_refine_ls_weighting_details
;
'calc w=1/[\s^2^(Fo^2^)+(0.0831P)^2^+0.0000P] where P=(Fo^2^+2Fc^2^)/3'
;
_refine_ls_weighting_scheme calc
_refine_ls_wR_factor_gt 0.1165
_refine_ls_wR_factor_ref 0.1559
_reflns_Friedel_coverage 0.000
_reflns_Friedel_fraction_full .
_reflns_Friedel_fraction_max .
_reflns_number_gt 4143
_reflns_number_total 8388
_reflns_threshold_expression >2sigma(I)
_cod_data_source_file suppl_ncrs-2018-0147_suppl.cif
_cod_data_source_block 1
_cod_original_cell_volume 2399.5(8)
_cod_database_code 8106386
_shelx_space_group_comment
;
The symmetry employed for this shelxl refinement is uniquely defined
by the following loop, which should always be used as a source of             
symmetry information in preference to the above space-group names.
They are only intended as comments.
;

loop_
_symmetry_equiv_pos_as_xyz
'x, y, z'
'-x, -y, -z'

loop_
_atom_site_label
_atom_site_type_symbol
_atom_site_fract_x
_atom_site_fract_y
_atom_site_fract_z
_atom_site_U_iso_or_equiv
_atom_site_adp_type
_atom_site_occupancy
_atom_site_symmetry_multiplicity
_atom_site_calc_flag
_atom_site_refinement_flags
_atom_site_disorder_assembly
_atom_site_disorder_group
C1 C -0.6125(3) 0.8471(2) 0.5936(2) 0.0408(9) Uani 1 1 d . . .
H1 H -0.5932 0.8429 0.5425 0.049 Uiso 1 1 calc R . .
C2 C -0.7394(4) 0.8307(3) 0.6327(2) 0.0590(11) Uani 1 1 d . . .
H2 H -0.8062 0.8132 0.6087 0.071 Uiso 1 1 calc R . .
C3 C -0.7711(4) 0.8392(3) 0.7068(2) 0.0607(12) Uani 1 1 d . . .
H3 H -0.8603 0.8306 0.7326 0.073 Uiso 1 1 calc R . .
C4 C -0.6717(4) 0.8602(3) 0.7418(2) 0.0501(10) Uani 1 1 d . . .
H4 H -0.6914 0.8648 0.7928 0.060 Uiso 1 1 calc R . .
C5 C -0.5423(3) 0.8749(2) 0.7036(2) 0.0417(8) Uani 1 1 d . . .
H5 H -0.4737 0.8885 0.7288 0.050 Uiso 1 1 calc R . .
C6 C -0.5128(3) 0.8698(2) 0.62919(19) 0.0323(8) Uani 1 1 d . . .
C7 C -0.3199(3) 0.9646(2) 0.59748(19) 0.0341(8) Uani 1 1 d . . .
C8 C -0.4014(3) 1.0502(2) 0.61258(19) 0.0380(8) Uani 1 1 d . . .
H8 H -0.5012 1.0588 0.6178 0.046 Uiso 1 1 calc R . .
C9 C -0.3372(3) 1.1229(2) 0.6200(2) 0.0436(9) Uani 1 1 d . . .
H9 H -0.3939 1.1809 0.6308 0.052 Uiso 1 1 calc R . .
C10 C -0.1921(4) 1.1128(3) 0.6120(2) 0.0483(10) Uani 1 1 d . . .
H10 H -0.1490 1.1635 0.6165 0.058 Uiso 1 1 calc R . .
C11 C -0.1114(3) 1.0276(3) 0.5975(2) 0.0478(10) Uani 1 1 d . . .
H11 H -0.0116 1.0195 0.5917 0.057 Uiso 1 1 calc R . .
C12 C -0.1744(3) 0.9537(2) 0.5913(2) 0.0419(9) Uani 1 1 d . . .
H12 H -0.1172 0.8947 0.5827 0.050 Uiso 1 1 calc R . .
C13 C -0.3149(3) 0.8327(2) 0.53696(19) 0.0335(8) Uani 1 1 d . . .
C14 C -0.2555(3) 0.8786(2) 0.46545(19) 0.0359(8) Uani 1 1 d . . .
H14 H -0.2655 0.9487 0.4492 0.043 Uiso 1 1 calc R . .
C15 C -0.1827(3) 0.8226(2) 0.41845(19) 0.0355(8) Uani 1 1 d . . .
H15 H -0.1413 0.8547 0.3703 0.043 Uiso 1 1 calc R . .
C16 C -0.1683(3) 0.7192(2) 0.44014(19) 0.0313(7) Uani 1 1 d . . .
C17 C -0.2317(3) 0.6751(2) 0.51075(19) 0.0354(8) Uani 1 1 d . . .
H17 H -0.2259 0.6053 0.5261 0.042 Uiso 1 1 calc R . .
C18 C -0.3031(3) 0.7305(2) 0.55899(19) 0.0360(8) Uani 1 1 d . . .
H18 H -0.3441 0.6986 0.6073 0.043 Uiso 1 1 calc R . .
C19 C -0.0729(3) 0.6641(2) 0.39213(18) 0.0298(7) Uani 1 1 d . . .
C20 C -0.1996(3) 0.5217(2) 0.41042(19) 0.0300(8) Uani 1 1 d . . .
C21 C -0.1862(3) 0.4434(2) 0.4754(2) 0.0406(8) Uani 1 1 d . . .
H21 H -0.1063 0.4278 0.5041 0.049 Uiso 1 1 calc R . .
C22 C -0.2905(4) 0.3871(3) 0.4985(2) 0.0519(10) Uani 1 1 d . . .
H22 H -0.2825 0.3333 0.5436 0.062 Uiso 1 1 calc R . .
C23 C -0.4051(4) 0.4089(3) 0.4564(3) 0.0569(11) Uani 1 1 d . . .
H23 H -0.4751 0.3692 0.4718 0.068 Uiso 1 1 calc R . .
C24 C -0.4187(3) 0.4885(3) 0.3917(2) 0.0546(11) Uani 1 1 d . . .
H24 H -0.4989 0.5041 0.3631 0.066 Uiso 1 1 calc R . .
C25 C -0.3153(3) 0.5457(3) 0.3681(2) 0.0437(9) Uani 1 1 d . . .
H25 H -0.3241 0.6005 0.3236 0.052 Uiso 1 1 calc R . .
C26 C 0.0331(3) 0.5460(2) 0.33697(18) 0.0289(7) Uani 1 1 d . . .
C27 C 0.1086(3) 0.6205(2) 0.32081(18) 0.0297(7) Uani 1 1 d . . .
C28 C 0.2402(3) 0.6182(2) 0.27494(18) 0.0297(7) Uani 1 1 d . . .
C29 C 0.3151(3) 0.6942(2) 0.25954(19) 0.0335(8) Uani 1 1 d . . .
H29 H 0.2803 0.7493 0.2798 0.040 Uiso 1 1 calc R . .
C30 C 0.4408(3) 0.6888(2) 0.21441(19) 0.0368(8) Uani 1 1 d . . .
H30 H 0.4911 0.7412 0.2033 0.044 Uiso 1 1 calc R . .
C31 C 0.4945(3) 0.6093(2) 0.18538(18) 0.0331(8) Uani 1 1 d . . .
H31 H 0.5816 0.6071 0.1552 0.040 Uiso 1 1 calc R . .
C32 C 0.4218(3) 0.5312(2) 0.19995(18) 0.0298(7) Uani 1 1 d . . .
C33 C 0.2900(3) 0.5356(2) 0.24494(18) 0.0276(7) Uani 1 1 d . . .
C34 C 0.4658(3) 0.4458(2) 0.16994(18) 0.0303(7) Uani 1 1 d . . .
C35 C 0.3846(3) 0.3765(2) 0.18045(18) 0.0295(7) Uani 1 1 d . . .
C36 C 0.2546(3) 0.3778(2) 0.22731(18) 0.0296(7) Uani 1 1 d . . .
C37 C 0.1776(3) 0.3022(2) 0.24174(19) 0.0367(8) Uani 1 1 d . . .
H37 H 0.2103 0.2485 0.2198 0.044 Uiso 1 1 calc R . .
C38 C 0.0539(3) 0.3065(2) 0.2882(2) 0.0407(9) Uani 1 1 d . . .
H38 H 0.0023 0.2549 0.2984 0.049 Uiso 1 1 calc R . .
C39 C 0.0041(3) 0.3841(2) 0.31987(19) 0.0372(8) Uani 1 1 d . . .
H39 H -0.0815 0.3854 0.3514 0.045 Uiso 1 1 calc R . .
C40 C 0.0775(3) 0.4613(2) 0.30641(18) 0.0297(7) Uani 1 1 d . . .
C41 C 0.2072(3) 0.4587(2) 0.25987(18) 0.0282(7) Uani 1 1 d . . .
C42 C 0.5632(3) 0.3342(2) 0.10661(18) 0.0311(7) Uani 1 1 d . . .
C43 C 0.6985(3) 0.4692(2) 0.09590(19) 0.0305(8) Uani 1 1 d . . .
C44 C 0.7011(3) 0.5326(2) 0.0234(2) 0.0390(8) Uani 1 1 d . . .
H44 H 0.6321 0.5380 -0.0101 0.047 Uiso 1 1 calc R . .
C45 C 0.8057(3) 0.5889(3) -0.0005(2) 0.0505(10) Uani 1 1 d . . .
H45 H 0.8083 0.6331 -0.0505 0.061 Uiso 1 1 calc R . .
C46 C 0.9058(4) 0.5803(3) 0.0485(3) 0.0542(11) Uani 1 1 d . . .
H46 H 0.9756 0.6202 0.0328 0.065 Uiso 1 1 calc R . .
C47 C 0.9048(3) 0.5140(3) 0.1205(2) 0.0471(10) Uani 1 1 d . . .
H47 H 0.9758 0.5067 0.1533 0.057 Uiso 1 1 calc R . .
C48 C 0.8002(3) 0.4581(2) 0.1448(2) 0.0398(8) Uani 1 1 d . . .
H48 H 0.7985 0.4129 0.1943 0.048 Uiso 1 1 calc R . .
C49 C 0.6560(3) 0.2814(2) 0.05629(19) 0.0314(8) Uani 1 1 d . . .
C50 C 0.8026(3) 0.2608(2) 0.05222(19) 0.0352(8) Uani 1 1 d . . .
H50 H 0.8497 0.2858 0.0820 0.042 Uiso 1 1 calc R . .
C51 C 0.8814(3) 0.2050(2) 0.00577(19) 0.0378(8) Uani 1 1 d . . .
H51 H 0.9814 0.1912 0.0046 0.045 Uiso 1 1 calc R . .
C52 C 0.8150(3) 0.1689(2) -0.03919(19) 0.0356(8) Uani 1 1 d . . .
C53 C 0.6687(3) 0.1887(2) -0.03536(19) 0.0386(8) Uani 1 1 d . . .
H53 H 0.6218 0.1643 -0.0656 0.046 Uiso 1 1 calc R . .
C54 C 0.5912(3) 0.2429(2) 0.0114(2) 0.0387(8) Uani 1 1 d . . .
H54 H 0.4913 0.2547 0.0134 0.046 Uiso 1 1 calc R . .
C55 C 1.0173(3) 0.1357(2) -0.13101(19) 0.0374(8) Uani 1 1 d . . .
C56 C 1.0379(3) 0.2326(2) -0.1547(2) 0.0434(9) Uani 1 1 d . . .
H56 H 0.9678 0.2836 -0.1413 0.052 Uiso 1 1 calc R . .
C57 C 1.1596(4) 0.2560(3) -0.1978(2) 0.0534(10) Uani 1 1 d . . .
H57 H 1.1730 0.3226 -0.2129 0.064 Uiso 1 1 calc R . .
C58 C 1.2619(4) 0.1830(3) -0.2188(2) 0.0645(12) Uani 1 1 d . . .
H58 H 1.3447 0.1990 -0.2490 0.077 Uiso 1 1 calc R . .
C59 C 1.2414(4) 0.0865(3) -0.1951(2) 0.0624(12) Uani 1 1 d . . .
H59 H 1.3112 0.0359 -0.2092 0.075 Uiso 1 1 calc R . .
C60 C 1.1216(3) 0.0620(3) -0.1513(2) 0.0491(10) Uani 1 1 d . . .
H60 H 1.1101 -0.0050 -0.1350 0.059 Uiso 1 1 calc R . .
C61 C 0.8316(3) 0.0361(2) -0.1003(2) 0.0382(8) Uani 1 1 d . . .
C62 C 0.8267(4) 0.0293(3) -0.1732(2) 0.0503(10) Uani 1 1 d . . .
H62 H 0.8658 0.0740 -0.2159 0.060 Uiso 1 1 calc R . .
C63 C 0.7649(4) -0.0426(3) -0.1843(2) 0.0591(11) Uani 1 1 d . . .
H63 H 0.7634 -0.0479 -0.2345 0.071 Uiso 1 1 calc R . .
C64 C 0.7056(4) -0.1063(3) -0.1231(2) 0.0603(12) Uani 1 1 d . . .
H64 H 0.6619 -0.1549 -0.1309 0.072 Uiso 1 1 calc R . .
C65 C 0.7102(4) -0.0991(3) -0.0502(2) 0.0552(11) Uani 1 1 d . . .
H65 H 0.6692 -0.1428 -0.0077 0.066 Uiso 1 1 calc R . .
C66 C 0.7737(3) -0.0291(2) -0.0386(2) 0.0448(9) Uani 1 1 d . . .
H66 H 0.7777 -0.0255 0.0118 0.054 Uiso 1 1 calc R . .
N1 N -0.3835(2) 0.88995(19) 0.58798(16) 0.0384(7) Uani 1 1 d . . .
N2 N 0.0424(2) 0.69369(18) 0.35504(15) 0.0315(6) Uani 1 1 d . . .
N3 N -0.0845(2) 0.57386(17) 0.38299(15) 0.0304(6) Uani 1 1 d . . .
N4 N 0.5826(2) 0.41811(17) 0.12294(15) 0.0299(6) Uani 1 1 d . . .
N5 N 0.4438(2) 0.30767(18) 0.14101(15) 0.0334(7) Uani 1 1 d . . .
N6 N 0.8930(3) 0.11087(19) -0.08717(16) 0.0409(7) Uani 1 1 d . . .

loop_
_atom_site_aniso_label
_atom_site_aniso_U_11
_atom_site_aniso_U_22
_atom_site_aniso_U_33
_atom_site_aniso_U_23
_atom_site_aniso_U_13
_atom_site_aniso_U_12
C1 0.0398(17) 0.046(2) 0.043(2) -0.0221(18) 0.0014(16) -0.0105(16)
C2 0.046(2) 0.070(3) 0.075(3) -0.036(2) 0.009(2) -0.026(2)
C3 0.048(2) 0.072(3) 0.073(3) -0.037(3) 0.025(2) -0.031(2)
C4 0.056(2) 0.048(2) 0.048(3) -0.022(2) 0.0163(19) -0.0154(18)
C5 0.0449(18) 0.0384(19) 0.044(2) -0.0149(18) -0.0015(17) -0.0076(16)
C6 0.0302(15) 0.0299(17) 0.037(2) -0.0137(16) 0.0020(14) -0.0033(14)
C7 0.0347(16) 0.0345(18) 0.040(2) -0.0200(17) 0.0038(15) -0.0115(15)
C8 0.0366(16) 0.0396(19) 0.042(2) -0.0181(17) 0.0001(15) -0.0087(15)
C9 0.0481(19) 0.0368(19) 0.051(3) -0.0243(19) 0.0029(17) -0.0069(16)
C10 0.058(2) 0.044(2) 0.053(3) -0.020(2) -0.0028(19) -0.0204(18)
C11 0.0421(18) 0.053(2) 0.060(3) -0.027(2) 0.0006(18) -0.0178(17)
C12 0.0397(17) 0.0393(19) 0.052(2) -0.0210(18) -0.0017(16) -0.0075(15)
C13 0.0294(15) 0.0353(18) 0.042(2) -0.0217(17) 0.0007(15) -0.0053(14)
C14 0.0358(16) 0.0306(17) 0.044(2) -0.0174(16) 0.0034(15) -0.0053(14)
C15 0.0305(15) 0.0343(18) 0.041(2) -0.0131(16) 0.0048(14) -0.0066(14)
C16 0.0270(15) 0.0345(18) 0.035(2) -0.0165(16) -0.0033(14) -0.0020(14)
C17 0.0394(17) 0.0297(17) 0.038(2) -0.0140(16) 0.0013(15) -0.0057(14)
C18 0.0382(16) 0.0356(19) 0.037(2) -0.0160(17) 0.0054(15) -0.0087(15)
C19 0.0276(15) 0.0311(17) 0.034(2) -0.0152(16) -0.0015(14) -0.0037(13)
C20 0.0264(15) 0.0307(17) 0.035(2) -0.0154(16) 0.0037(14) -0.0061(14)
C21 0.0351(17) 0.039(2) 0.046(2) -0.0104(18) -0.0046(16) -0.0040(15)
C22 0.058(2) 0.037(2) 0.056(3) -0.0036(19) 0.005(2) -0.0176(18)
C23 0.047(2) 0.064(3) 0.069(3) -0.022(2) 0.010(2) -0.033(2)
C24 0.0363(19) 0.070(3) 0.063(3) -0.018(2) -0.0068(19) -0.020(2)
C25 0.0392(18) 0.048(2) 0.041(2) -0.0049(18) -0.0057(17) -0.0123(17)
C26 0.0241(14) 0.0308(17) 0.033(2) -0.0118(15) -0.0012(13) -0.0044(13)
C27 0.0307(15) 0.0272(16) 0.034(2) -0.0152(16) 0.0007(14) -0.0048(13)
C28 0.0306(15) 0.0301(17) 0.031(2) -0.0127(15) -0.0027(14) -0.0059(14)
C29 0.0326(16) 0.0308(17) 0.043(2) -0.0202(17) 0.0019(15) -0.0078(14)
C30 0.0368(17) 0.0326(18) 0.047(2) -0.0166(17) 0.0044(16) -0.0150(15)
C31 0.0316(15) 0.0368(18) 0.035(2) -0.0176(16) 0.0062(14) -0.0097(14)
C32 0.0282(14) 0.0324(17) 0.034(2) -0.0173(16) -0.0020(14) -0.0060(14)
C33 0.0256(14) 0.0296(17) 0.030(2) -0.0136(15) -0.0028(13) -0.0025(13)
C34 0.0275(15) 0.0319(17) 0.034(2) -0.0137(16) 0.0011(14) -0.0061(14)
C35 0.0283(15) 0.0317(17) 0.032(2) -0.0175(16) -0.0002(14) -0.0036(13)
C36 0.0295(15) 0.0288(17) 0.033(2) -0.0129(15) -0.0037(14) -0.0044(13)
C37 0.0400(17) 0.0321(18) 0.043(2) -0.0193(17) 0.0031(16) -0.0088(15)
C38 0.0354(17) 0.0398(19) 0.056(3) -0.0253(19) 0.0084(16) -0.0175(16)
C39 0.0329(16) 0.0372(19) 0.048(2) -0.0223(18) 0.0097(15) -0.0119(15)
C40 0.0292(15) 0.0296(17) 0.033(2) -0.0125(15) 0.0006(14) -0.0068(14)
C41 0.0294(15) 0.0295(17) 0.0289(19) -0.0123(15) -0.0014(13) -0.0071(14)
C42 0.0292(15) 0.0311(17) 0.034(2) -0.0132(16) -0.0019(14) -0.0036(14)
C43 0.0278(15) 0.0289(17) 0.039(2) -0.0191(17) 0.0049(15) -0.0048(14)
C44 0.0321(16) 0.040(2) 0.045(2) -0.0136(18) -0.0048(15) -0.0027(15)
C45 0.049(2) 0.044(2) 0.053(3) -0.008(2) 0.0105(19) -0.0153(18)
C46 0.043(2) 0.055(2) 0.071(3) -0.024(2) 0.009(2) -0.0220(19)
C47 0.0367(18) 0.056(2) 0.057(3) -0.023(2) -0.0041(18) -0.0159(18)
C48 0.0384(17) 0.045(2) 0.040(2) -0.0163(18) 0.0005(16) -0.0108(16)
C49 0.0322(15) 0.0307(17) 0.034(2) -0.0145(16) 0.0011(14) -0.0069(14)
C50 0.0341(16) 0.0385(19) 0.039(2) -0.0190(17) -0.0006(15) -0.0099(15)
C51 0.0319(15) 0.0389(19) 0.049(2) -0.0248(18) 0.0089(15) -0.0086(14)
C52 0.0393(17) 0.0324(18) 0.038(2) -0.0163(17) 0.0058(15) -0.0097(15)
C53 0.0382(17) 0.041(2) 0.043(2) -0.0243(18) 0.0009(16) -0.0076(15)
C54 0.0341(16) 0.0413(19) 0.047(2) -0.0211(18) 0.0017(15) -0.0101(15)
C55 0.0380(17) 0.041(2) 0.037(2) -0.0191(18) 0.0046(15) -0.0104(16)
C56 0.0502(19) 0.042(2) 0.039(2) -0.0154(18) 0.0055(17) -0.0116(17)
C57 0.063(2) 0.061(3) 0.045(3) -0.020(2) 0.0113(19) -0.031(2)
C58 0.054(2) 0.092(3) 0.065(3) -0.044(3) 0.018(2) -0.035(2)
C59 0.0412(19) 0.076(3) 0.089(3) -0.059(3) 0.019(2) -0.015(2)
C60 0.0434(18) 0.048(2) 0.064(3) -0.033(2) 0.0089(18) -0.0099(17)
C61 0.0408(17) 0.0375(19) 0.044(2) -0.0240(18) 0.0024(16) -0.0080(16)
C62 0.066(2) 0.047(2) 0.045(3) -0.021(2) 0.0013(19) -0.0170(19)
C63 0.079(3) 0.058(3) 0.053(3) -0.028(2) 0.000(2) -0.026(2)
C64 0.073(3) 0.056(3) 0.068(3) -0.035(2) 0.002(2) -0.028(2)
C65 0.065(2) 0.048(2) 0.062(3) -0.025(2) 0.012(2) -0.026(2)
C66 0.052(2) 0.047(2) 0.041(2) -0.0230(19) 0.0046(17) -0.0122(17)
N1 0.0337(13) 0.0422(16) 0.049(2) -0.0307(15) 0.0103(13) -0.0112(12)
N2 0.0301(13) 0.0328(15) 0.0342(17) -0.0155(13) 0.0015(12) -0.0055(11)
N3 0.0259(12) 0.0313(14) 0.0369(17) -0.0162(13) 0.0043(11) -0.0064(11)
N4 0.0264(12) 0.0292(14) 0.0366(17) -0.0157(13) 0.0042(11) -0.0055(11)
N5 0.0321(13) 0.0354(15) 0.0359(18) -0.0160(14) 0.0048(12) -0.0095(12)
N6 0.0428(15) 0.0409(16) 0.047(2) -0.0270(15) 0.0107(14) -0.0120(13)

loop_
_atom_type_symbol
_atom_type_description
_atom_type_scat_dispersion_real
_atom_type_scat_dispersion_imag
_atom_type_scat_source
C C 0.0033 0.0016 'International Tables Vol C Tables 4.2.6.8 and 6.1.1.4'
H H 0.0000 0.0000 'International Tables Vol C Tables 4.2.6.8 and 6.1.1.4'
N N 0.0061 0.0033 'International Tables Vol C Tables 4.2.6.8 and 6.1.1.4'

loop_
_geom_angle_atom_site_label_1
_geom_angle_atom_site_label_2
_geom_angle_atom_site_label_3
_geom_angle
_geom_angle_site_symmetry_1
_geom_angle_site_symmetry_3
C2 C1 C6 119.8(3) . .
C2 C1 H1 120.1 . .
C6 C1 H1 120.1 . .
C1 C2 C3 120.9(3) . .
C1 C2 H2 119.6 . .
C3 C2 H2 119.6 . .
C4 C3 C2 119.0(3) . .
C4 C3 H3 120.5 . .
C2 C3 H3 120.5 . .
C3 C4 C5 120.7(3) . .
C3 C4 H4 119.7 . .
C5 C4 H4 119.7 . .
C6 C5 C4 120.3(3) . .
C6 C5 H5 119.8 . .
C4 C5 H5 119.8 . .
C5 C6 C1 119.3(3) . .
C5 C6 N1 120.9(3) . .
C1 C6 N1 119.8(3) . .
C12 C7 C8 118.5(3) . .
C12 C7 N1 120.5(3) . .
C8 C7 N1 121.0(3) . .
C9 C8 C7 120.0(3) . .
C9 C8 H8 120.0 . .
C7 C8 H8 120.0 . .
C10 C9 C8 121.3(3) . .
C10 C9 H9 119.4 . .
C8 C9 H9 119.4 . .
C11 C10 C9 118.6(3) . .
C11 C10 H10 120.7 . .
C9 C10 H10 120.7 . .
C10 C11 C12 120.6(3) . .
C10 C11 H11 119.7 . .
C12 C11 H11 119.7 . .
C11 C12 C7 121.0(3) . .
C11 C12 H12 119.5 . .
C7 C12 H12 119.5 . .
C18 C13 C14 119.3(3) . .
C18 C13 N1 120.3(3) . .
C14 C13 N1 120.4(3) . .
C15 C14 C13 120.2(3) . .
C15 C14 H14 119.9 . .
C13 C14 H14 119.9 . .
C14 C15 C16 121.3(3) . .
C14 C15 H15 119.4 . .
C16 C15 H15 119.4 . .
C17 C16 C15 117.6(3) . .
C17 C16 C19 124.1(3) . .
C15 C16 C19 117.8(3) . .
C18 C17 C16 121.5(3) . .
C18 C17 H17 119.3 . .
C16 C17 H17 119.3 . .
C17 C18 C13 120.1(3) . .
C17 C18 H18 120.0 . .
C13 C18 H18 120.0 . .
N2 C19 N3 111.8(2) . .
N2 C19 C16 122.1(2) . .
N3 C19 C16 126.0(2) . .
C21 C20 C25 121.1(3) . .
C21 C20 N3 118.8(3) . .
C25 C20 N3 119.9(3) . .
C20 C21 C22 119.3(3) . .
C20 C21 H21 120.3 . .
C22 C21 H21 120.3 . .
C23 C22 C21 120.3(4) . .
C23 C22 H22 119.9 . .
C21 C22 H22 119.9 . .
C22 C23 C24 120.0(3) . .
C22 C23 H23 120.0 . .
C24 C23 H23 120.0 . .
C23 C24 C25 120.2(4) . .
C23 C24 H24 119.9 . .
C25 C24 H24 119.9 . .
C20 C25 C24 119.0(4) . .
C20 C25 H25 120.5 . .
C24 C25 H25 120.5 . .
C27 C26 N3 105.6(2) . .
C27 C26 C40 122.4(2) . .
N3 C26 C40 132.0(2) . .
C26 C27 N2 111.1(2) . .
C26 C27 C28 122.6(3) . .
N2 C27 C28 126.3(2) . .
C29 C28 C33 121.1(3) . .
C29 C28 C27 121.6(3) . .
C33 C28 C27 117.2(2) . .
C30 C29 C28 119.4(3) . .
C30 C29 H29 120.3 . .
C28 C29 H29 120.3 . .
C31 C30 C29 121.5(2) . .
C31 C30 H30 119.2 . .
C29 C30 H30 119.2 . .
C30 C31 C32 120.6(3) . .
C30 C31 H31 119.7 . .
C32 C31 H31 119.7 . .
C31 C32 C33 119.3(2) . .
C31 C32 C34 125.3(3) . .
C33 C32 C34 115.4(2) . .
C28 C33 C32 118.1(2) . .
C28 C33 C41 120.0(2) . .
C32 C33 C41 121.9(2) . .
C35 C34 N4 105.3(2) . .
C35 C34 C32 122.7(2) . .
N4 C34 C32 131.8(2) . .
C34 C35 N5 111.6(2) . .
C34 C35 C36 122.6(3) . .
N5 C35 C36 125.8(2) . .
C37 C36 C41 120.9(3) . .
C37 C36 C35 121.8(3) . .
C41 C36 C35 117.2(2) . .
C38 C37 C36 119.5(3) . .
C38 C37 H37 120.3 . .
C36 C37 H37 120.3 . .
C39 C38 C37 121.1(3) . .
C39 C38 H38 119.4 . .
C37 C38 H38 119.4 . .
C38 C39 C40 121.1(3) . .
C38 C39 H39 119.4 . .
C40 C39 H39 119.4 . .
C39 C40 C41 119.4(2) . .
C39 C40 C26 125.0(2) . .
C41 C40 C26 115.6(2) . .
C36 C41 C40 117.9(2) . .
C36 C41 C33 120.0(2) . .
C40 C41 C33 122.1(2) . .
N5 C42 N4 111.3(2) . .
N5 C42 C49 122.4(2) . .
N4 C42 C49 126.3(2) . .
C44 C43 C48 121.2(3) . .
C44 C43 N4 119.2(3) . .
C48 C43 N4 119.5(3) . .
C43 C44 C45 119.5(3) . .
C43 C44 H44 120.3 . .
C45 C44 H44 120.3 . .
C46 C45 C44 119.8(4) . .
C46 C45 H45 120.1 . .
C44 C45 H45 120.1 . .
C45 C46 C47 120.2(3) . .
C45 C46 H46 119.9 . .
C47 C46 H46 119.9 . .
C46 C47 C48 120.1(3) . .
C46 C47 H47 120.0 . .
C48 C47 H47 120.0 . .
C43 C48 C47 119.1(3) . .
C43 C48 H48 120.4 . .
C47 C48 H48 120.4 . .
C50 C49 C54 117.1(3) . .
C50 C49 C42 125.9(3) . .
C54 C49 C42 116.9(3) . .
C51 C50 C49 121.6(3) . .
C51 C50 H50 119.2 . .
C49 C50 H50 119.2 . .
C50 C51 C52 120.3(3) . .
C50 C51 H51 119.9 . .
C52 C51 H51 119.9 . .
C53 C52 C51 118.6(3) . .
C53 C52 N6 119.8(3) . .
C51 C52 N6 121.6(3) . .
C54 C53 C52 120.9(3) . .
C54 C53 H53 119.5 . .
C52 C53 H53 119.5 . .
C53 C54 C49 121.5(3) . .
C53 C54 H54 119.2 . .
C49 C54 H54 119.2 . .
C56 C55 C60 118.7(3) . .
C56 C55 N6 121.2(3) . .
C60 C55 N6 120.1(3) . .
C57 C56 C55 120.7(3) . .
C57 C56 H56 119.7 . .
C55 C56 H56 119.7 . .
C58 C57 C56 120.4(3) . .
C58 C57 H57 119.8 . .
C56 C57 H57 119.8 . .
C59 C58 C57 118.8(3) . .
C59 C58 H58 120.6 . .
C57 C58 H58 120.6 . .
C60 C59 C58 121.3(3) . .
C60 C59 H59 119.4 . .
C58 C59 H59 119.4 . .
C59 C60 C55 120.0(3) . .
C59 C60 H60 120.0 . .
C55 C60 H60 120.0 . .
C62 C61 C66 119.4(3) . .
C62 C61 N6 121.3(3) . .
C66 C61 N6 119.3(3) . .
C61 C62 C63 120.1(3) . .
C61 C62 H62 119.9 . .
C63 C62 H62 119.9 . .
C64 C63 C62 120.4(4) . .
C64 C63 H63 119.8 . .
C62 C63 H63 119.8 . .
C63 C64 C65 119.3(3) . .
C63 C64 H64 120.4 . .
C65 C64 H64 120.4 . .
C66 C65 C64 120.7(3) . .
C66 C65 H65 119.7 . .
C64 C65 H65 119.7 . .
C65 C66 C61 120.1(3) . .
C65 C66 H66 119.9 . .
C61 C66 H66 119.9 . .
C7 N1 C6 121.3(2) . .
C7 N1 C13 119.3(2) . .
C6 N1 C13 119.4(2) . .
C19 N2 C27 105.2(2) . .
C26 N3 C19 106.3(2) . .
C26 N3 C20 125.8(2) . .
C19 N3 C20 127.8(2) . .
C42 N4 C34 106.6(2) . .
C42 N4 C43 127.5(2) . .
C34 N4 C43 125.8(2) . .
C42 N5 C35 105.2(2) . .
C55 N6 C52 121.2(2) . .
C55 N6 C61 119.6(2) . .
C52 N6 C61 118.4(2) . .

loop_
_geom_bond_atom_site_label_1
_geom_bond_atom_site_label_2
_geom_bond_distance
_geom_bond_site_symmetry_2
C1 C2 1.377(4) .
C1 C6 1.389(4) .
C1 H1 0.9500 .
C2 C3 1.390(5) .
C2 H2 0.9500 .
C3 C4 1.368(5) .
C3 H3 0.9500 .
C4 C5 1.387(4) .
C4 H4 0.9500 .
C5 C6 1.379(4) .
C5 H5 0.9500 .
C6 N1 1.424(3) .
C7 C12 1.388(4) .
C7 C8 1.389(4) .
C7 N1 1.420(3) .
C8 C9 1.385(4) .
C8 H8 0.9500 .
C9 C10 1.384(4) .
C9 H9 0.9500 .
C10 C11 1.379(4) .
C10 H10 0.9500 .
C11 C12 1.382(4) .
C11 H11 0.9500 .
C12 H12 0.9500 .
C13 C18 1.387(4) .
C13 C14 1.396(4) .
C13 N1 1.431(4) .
C14 C15 1.374(4) .
C14 H14 0.9500 .
C15 C16 1.402(4) .
C15 H15 0.9500 .
C16 C17 1.393(4) .
C16 C19 1.461(4) .
C17 C18 1.383(4) .
C17 H17 0.9500 .
C18 H18 0.9500 .
C19 N2 1.322(3) .
C19 N3 1.391(3) .
C20 C21 1.374(5) .
C20 C25 1.381(4) .
C20 N3 1.444(3) .
C21 C22 1.387(4) .
C21 H21 0.9500 .
C22 C23 1.374(5) .
C22 H22 0.9500 .
C23 C24 1.382(5) .
C23 H23 0.9500 .
C24 C25 1.390(4) .
C24 H24 0.9500 .
C25 H25 0.9500 .
C26 C27 1.377(4) .
C26 N3 1.387(3) .
C26 C40 1.447(4) .
C27 N2 1.379(3) .
C27 C28 1.437(4) .
C28 C29 1.392(4) .
C28 C33 1.418(4) .
C29 C30 1.386(4) .
C29 H29 0.9500 .
C30 C31 1.373(4) .
C30 H30 0.9500 .
C31 C32 1.404(4) .
C31 H31 0.9500 .
C32 C33 1.431(4) .
C32 C34 1.450(4) .
C33 C41 1.457(3) .
C34 C35 1.366(4) .
C34 N4 1.392(3) .
C35 N5 1.378(3) .
C35 C36 1.433(4) .
C36 C37 1.402(4) .
C36 C41 1.423(4) .
C37 C38 1.382(4) .
C37 H37 0.9500 .
C38 C39 1.375(4) .
C38 H38 0.9500 .
C39 C40 1.400(4) .
C39 H39 0.9500 .
C40 C41 1.428(4) .
C42 N5 1.328(3) .
C42 N4 1.386(3) .
C42 C49 1.461(4) .
C43 C44 1.373(5) .
C43 C48 1.381(4) .
C43 N4 1.440(3) .
C44 C45 1.391(4) .
C44 H44 0.9500 .
C45 C46 1.381(5) .
C45 H45 0.9500 .
C46 C47 1.381(5) .
C46 H46 0.9500 .
C47 C48 1.388(4) .
C47 H47 0.9500 .
C48 H48 0.9500 .
C49 C50 1.392(4) .
C49 C54 1.402(4) .
C50 C51 1.385(4) .
C50 H50 0.9500 .
C51 C52 1.390(4) .
C51 H51 0.9500 .
C52 C53 1.389(4) .
C52 N6 1.423(4) .
C53 C54 1.370(4) .
C53 H53 0.9500 .
C54 H54 0.9500 .
C55 C56 1.386(4) .
C55 C60 1.394(4) .
C55 N6 1.417(4) .
C56 C57 1.386(4) .
C56 H56 0.9500 .
C57 C58 1.384(5) .
C57 H57 0.9500 .
C58 C59 1.379(5) .
C58 H58 0.9500 .
C59 C60 1.380(4) .
C59 H59 0.9500 .
C60 H60 0.9500 .
C61 C62 1.382(5) .
C61 C66 1.385(5) .
C61 N6 1.437(3) .
C62 C63 1.388(4) .
C62 H62 0.9500 .
C63 C64 1.375(5) .
C63 H63 0.9500 .
C64 C65 1.383(5) .
C64 H64 0.9500 .
C65 C66 1.376(4) .
C65 H65 0.9500 .
C66 H66 0.9500 .

loop_
_geom_torsion_atom_site_label_1
_geom_torsion_atom_site_label_2
_geom_torsion_atom_site_label_3
_geom_torsion_atom_site_label_4
_geom_torsion
_geom_torsion_site_symmetry_1
_geom_torsion_site_symmetry_2
_geom_torsion_site_symmetry_3
_geom_torsion_site_symmetry_4
C6 C1 C2 C3 1.8(6) . . . .
C1 C2 C3 C4 -2.7(6) . . . .
C2 C3 C4 C5 1.4(6) . . . .
C3 C4 C5 C6 0.9(5) . . . .
C4 C5 C6 C1 -1.8(5) . . . .
C4 C5 C6 N1 176.6(3) . . . .
C2 C1 C6 C5 0.5(5) . . . .
C2 C1 C6 N1 -178.0(3) . . . .
C12 C7 C8 C9 1.0(5) . . . .
N1 C7 C8 C9 -178.6(3) . . . .
C7 C8 C9 C10 0.5(5) . . . .
C8 C9 C10 C11 -0.9(6) . . . .
C9 C10 C11 C12 -0.3(6) . . . .
C10 C11 C12 C7 1.8(6) . . . .
C8 C7 C12 C11 -2.1(5) . . . .
N1 C7 C12 C11 177.5(3) . . . .
C18 C13 C14 C15 -1.9(5) . . . .
N1 C13 C14 C15 176.2(3) . . . .
C13 C14 C15 C16 1.2(5) . . . .
C14 C15 C16 C17 0.7(4) . . . .
C14 C15 C16 C19 -171.5(3) . . . .
C15 C16 C17 C18 -1.8(4) . . . .
C19 C16 C17 C18 169.8(3) . . . .
C16 C17 C18 C13 1.1(5) . . . .
C14 C13 C18 C17 0.8(5) . . . .
N1 C13 C18 C17 -177.4(3) . . . .
C17 C16 C19 N2 -139.0(3) . . . .
C15 C16 C19 N2 32.6(4) . . . .
C17 C16 C19 N3 36.8(5) . . . .
C15 C16 C19 N3 -151.7(3) . . . .
C25 C20 C21 C22 0.4(5) . . . .
N3 C20 C21 C22 -174.3(3) . . . .
C20 C21 C22 C23 0.7(5) . . . .
C21 C22 C23 C24 -1.5(6) . . . .
C22 C23 C24 C25 1.1(6) . . . .
C21 C20 C25 C24 -0.7(5) . . . .
N3 C20 C25 C24 173.9(3) . . . .
C23 C24 C25 C20 -0.1(5) . . . .
N3 C26 C27 N2 0.0(4) . . . .
C40 C26 C27 N2 178.4(3) . . . .
N3 C26 C27 C28 179.0(3) . . . .
C40 C26 C27 C28 -2.6(5) . . . .
C26 C27 C28 C29 -179.8(3) . . . .
N2 C27 C28 C29 -0.8(5) . . . .
C26 C27 C28 C33 1.1(5) . . . .
N2 C27 C28 C33 180.0(3) . . . .
C33 C28 C29 C30 -0.3(5) . . . .
C27 C28 C29 C30 -179.4(3) . . . .
C28 C29 C30 C31 -1.0(5) . . . .
C29 C30 C31 C32 0.8(5) . . . .
C30 C31 C32 C33 0.6(5) . . . .
C30 C31 C32 C34 177.5(3) . . . .
C29 C28 C33 C32 1.7(5) . . . .
C27 C28 C33 C32 -179.2(3) . . . .
C29 C28 C33 C41 -178.0(3) . . . .
C27 C28 C33 C41 1.2(4) . . . .
C31 C32 C33 C28 -1.8(5) . . . .
C34 C32 C33 C28 -179.0(3) . . . .
C31 C32 C33 C41 177.8(3) . . . .
C34 C32 C33 C41 0.6(4) . . . .
C31 C32 C34 C35 -174.0(3) . . . .
C33 C32 C34 C35 3.1(5) . . . .
C31 C32 C34 N4 0.7(6) . . . .
C33 C32 C34 N4 177.8(3) . . . .
N4 C34 C35 N5 -1.2(4) . . . .
C32 C34 C35 N5 174.8(3) . . . .
N4 C34 C35 C36 178.7(3) . . . .
C32 C34 C35 C36 -5.4(5) . . . .
C34 C35 C36 C37 -175.5(3) . . . .
N5 C35 C36 C37 4.4(5) . . . .
C34 C35 C36 C41 3.6(5) . . . .
N5 C35 C36 C41 -176.5(3) . . . .
C41 C36 C37 C38 0.1(5) . . . .
C35 C36 C37 C38 179.1(3) . . . .
C36 C37 C38 C39 0.7(5) . . . .
C37 C38 C39 C40 -0.3(6) . . . .
C38 C39 C40 C41 -0.9(5) . . . .
C38 C39 C40 C26 179.7(3) . . . .
C27 C26 C40 C39 -179.0(3) . . . .
N3 C26 C40 C39 -1.1(6) . . . .
C27 C26 C40 C41 1.6(5) . . . .
N3 C26 C40 C41 179.5(3) . . . .
C37 C36 C41 C40 -1.2(5) . . . .
C35 C36 C41 C40 179.7(3) . . . .
C37 C36 C41 C33 179.1(3) . . . .
C35 C36 C41 C33 0.0(4) . . . .
C39 C40 C41 C36 1.6(5) . . . .
C26 C40 C41 C36 -179.0(3) . . . .
C39 C40 C41 C33 -178.7(3) . . . .
C26 C40 C41 C33 0.7(4) . . . .
C28 C33 C41 C36 177.6(3) . . . .
C32 C33 C41 C36 -2.1(4) . . . .
C28 C33 C41 C40 -2.1(4) . . . .
C32 C33 C41 C40 178.3(3) . . . .
C48 C43 C44 C45 -1.8(4) . . . .
N4 C43 C44 C45 174.2(3) . . . .
C43 C44 C45 C46 0.2(5) . . . .
C44 C45 C46 C47 1.9(5) . . . .
C45 C46 C47 C48 -2.2(5) . . . .
C44 C43 C48 C47 1.5(4) . . . .
N4 C43 C48 C47 -174.5(3) . . . .
C46 C47 C48 C43 0.6(5) . . . .
N5 C42 C49 C50 -141.0(3) . . . .
N4 C42 C49 C50 41.4(5) . . . .
N5 C42 C49 C54 35.0(5) . . . .
N4 C42 C49 C54 -142.6(3) . . . .
C54 C49 C50 C51 0.1(5) . . . .
C42 C49 C50 C51 176.1(3) . . . .
C49 C50 C51 C52 0.9(5) . . . .
C50 C51 C52 C53 -1.1(5) . . . .
C50 C51 C52 N6 -179.7(3) . . . .
C51 C52 C53 C54 0.3(5) . . . .
N6 C52 C53 C54 178.9(3) . . . .
C52 C53 C54 C49 0.8(5) . . . .
C50 C49 C54 C53 -0.9(5) . . . .
C42 C49 C54 C53 -177.3(3) . . . .
C60 C55 C56 C57 0.0(5) . . . .
N6 C55 C56 C57 -179.8(3) . . . .
C55 C56 C57 C58 1.0(6) . . . .
C56 C57 C58 C59 -1.1(6) . . . .
C57 C58 C59 C60 0.1(6) . . . .
C58 C59 C60 C55 0.9(6) . . . .
C56 C55 C60 C59 -1.0(5) . . . .
N6 C55 C60 C59 178.9(3) . . . .
C66 C61 C62 C63 -0.3(5) . . . .
N6 C61 C62 C63 -179.0(3) . . . .
C61 C62 C63 C64 1.3(6) . . . .
C62 C63 C64 C65 -1.0(6) . . . .
C63 C64 C65 C66 -0.2(6) . . . .
C64 C65 C66 C61 1.1(6) . . . .
C62 C61 C66 C65 -0.8(5) . . . .
N6 C61 C66 C65 177.8(3) . . . .
C12 C7 N1 C6 147.3(3) . . . .
C8 C7 N1 C6 -33.2(5) . . . .
C12 C7 N1 C13 -31.7(5) . . . .
C8 C7 N1 C13 147.9(3) . . . .
C5 C6 N1 C7 -36.6(5) . . . .
C1 C6 N1 C7 141.9(3) . . . .
C5 C6 N1 C13 142.4(3) . . . .
C1 C6 N1 C13 -39.2(4) . . . .
C18 C13 N1 C7 134.7(3) . . . .
C14 C13 N1 C7 -43.4(4) . . . .
C18 C13 N1 C6 -44.3(4) . . . .
C14 C13 N1 C6 137.6(3) . . . .
N3 C19 N2 C27 -0.2(4) . . . .
C16 C19 N2 C27 176.1(3) . . . .
C26 C27 N2 C19 0.2(4) . . . .
C28 C27 N2 C19 -178.9(3) . . . .
C27 C26 N3 C19 -0.1(3) . . . .
C40 C26 N3 C19 -178.3(3) . . . .
C27 C26 N3 C20 175.8(3) . . . .
C40 C26 N3 C20 -2.4(6) . . . .
N2 C19 N3 C26 0.2(4) . . . .
C16 C19 N3 C26 -175.9(3) . . . .
N2 C19 N3 C20 -175.5(3) . . . .
C16 C19 N3 C20 8.3(5) . . . .
C21 C20 N3 C26 84.1(4) . . . .
C25 C20 N3 C26 -90.6(4) . . . .
C21 C20 N3 C19 -100.9(4) . . . .
C25 C20 N3 C19 84.4(4) . . . .
N5 C42 N4 C34 -0.8(4) . . . .
C49 C42 N4 C34 177.0(3) . . . .
N5 C42 N4 C43 -179.6(3) . . . .
C49 C42 N4 C43 -1.8(5) . . . .
C35 C34 N4 C42 1.2(3) . . . .
C32 C34 N4 C42 -174.2(3) . . . .
C35 C34 N4 C43 180.0(3) . . . .
C32 C34 N4 C43 4.6(6) . . . .
C44 C43 N4 C42 79.4(4) . . . .
C48 C43 N4 C42 -104.5(4) . . . .
C44 C43 N4 C34 -99.1(4) . . . .
C48 C43 N4 C34 77.0(4) . . . .
N4 C42 N5 C35 0.1(4) . . . .
C49 C42 N5 C35 -177.8(3) . . . .
C34 C35 N5 C42 0.7(4) . . . .
C36 C35 N5 C42 -179.2(3) . . . .
C56 C55 N6 C52 -27.0(5) . . . .
C60 C55 N6 C52 153.2(3) . . . .
C56 C55 N6 C61 142.8(3) . . . .
C60 C55 N6 C61 -37.0(5) . . . .
C53 C52 N6 C55 139.6(3) . . . .
C51 C52 N6 C55 -41.9(5) . . . .
C53 C52 N6 C61 -30.4(5) . . . .
C51 C52 N6 C61 148.2(3) . . . .
C62 C61 N6 C55 -39.6(5) . . . .
C66 C61 N6 C55 141.8(3) . . . .
C62 C61 N6 C52 130.5(3) . . . .
C66 C61 N6 C52 -48.1(5) . . . .
